data_7054674
loop_
_publ_author_name
'Hazra, Susanta'
'Karmakar, Anirban'
'Guedes da Silva, Maria de F\'atima C.'
'Dlh\'a\<n, L'ubor'
'Bo\<ca, Roman'
'Pombeiro, Armando J. L.'

_publ_section_title
;
 Sulfonated Schiff base dinuclear and polymeric copper(ii) complexes:
 crystal structures, magnetic properties and catalytic application in
 Henry reaction
;
_journal_issue 5
_journal_name_full 'New J. Chem.'
_journal_page_first 3424
_journal_paper_doi 10.1039/C5NJ00330J
_journal_volume 39
_journal_year 2015
_chemical_formula_moiety 'C26 H18 Cu2 N6 O6 S4'
_chemical_formula_sum 'C26 H18 Cu2 N6 O6 S4'
_chemical_formula_weight 765.78
_chemical_name_systematic
; 
 ? 
;
_space_group_IT_number 2
_symmetry_cell_setting triclinic
_symmetry_space_group_name_Hall '-P 1'
_symmetry_space_group_name_H-M 'P -1'
_atom_sites_solution_hydrogens geom
_atom_sites_solution_primary direct
_atom_sites_solution_secondary difmap
_audit_creation_method SHELXL-97
_audit_update_record
;
2014-10-23 deposited with the CCDC.
2015-02-13 downloaded from the CCDC.
;
_cell_angle_alpha 83.205(2)
_cell_angle_beta 89.661(3)
_cell_angle_gamma 70.551(2)
_cell_formula_units_Z 1
_cell_length_a 7.2488(4)
_cell_length_b 8.5638(4)
_cell_length_c 13.1244(7)
_cell_measurement_reflns_used 3082
_cell_measurement_temperature 296(2)
_cell_measurement_theta_max 25.68
_cell_measurement_theta_min 2.54
_cell_volume 762.35(7)
_computing_structure_refinement 'SHELXL-97 (Sheldrick, 1997)'
_computing_structure_solution 'SHELXS-97 (Sheldrick, 1990)'
_diffrn_ambient_temperature 296(2)
_diffrn_measured_fraction_theta_full 0.974
_diffrn_measured_fraction_theta_max 0.974
_diffrn_measurement_device_type 'Bruker APEX-II CCD'
_diffrn_measurement_method '\f and \w scans'
_diffrn_radiation_monochromator graphite
_diffrn_radiation_source 'fine-focus sealed tube'
_diffrn_radiation_type MoK\a
_diffrn_radiation_wavelength 0.71073
_diffrn_reflns_av_R_equivalents 0.0190
_diffrn_reflns_av_sigmaI/netI 0.0262
_diffrn_reflns_limit_h_max 8
_diffrn_reflns_limit_h_min -8
_diffrn_reflns_limit_k_max 10
_diffrn_reflns_limit_k_min -10
_diffrn_reflns_limit_l_max 15
_diffrn_reflns_limit_l_min -15
_diffrn_reflns_number 5933
_diffrn_reflns_theta_full 25.35
_diffrn_reflns_theta_max 25.35
_diffrn_reflns_theta_min 2.82
_exptl_absorpt_coefficient_mu 1.720
_exptl_absorpt_correction_T_max 0.8891
_exptl_absorpt_correction_T_min 0.6830
_exptl_absorpt_correction_type multi-scan
_exptl_absorpt_process_details sadabs
_exptl_crystal_colour green
_exptl_crystal_density_diffrn 1.668
_exptl_crystal_density_method 'not measured'
_exptl_crystal_description prism
_exptl_crystal_F_000 386
_exptl_crystal_size_max 0.24
_exptl_crystal_size_mid 0.22
_exptl_crystal_size_min 0.07
_refine_diff_density_max 1.334
_refine_diff_density_min -0.409
_refine_diff_density_rms 0.104
_refine_ls_extinction_method none
_refine_ls_goodness_of_fit_ref 1.085
_refine_ls_hydrogen_treatment constr
_refine_ls_matrix_type full
_refine_ls_number_parameters 199
_refine_ls_number_reflns 2719
_refine_ls_number_restraints 6
_refine_ls_restrained_S_all 1.216
_refine_ls_R_factor_all 0.0563
_refine_ls_R_factor_gt 0.0482
_refine_ls_shift/su_max 0.000
_refine_ls_shift/su_mean 0.000
_refine_ls_structure_factor_coef Fsqd
_refine_ls_weighting_details 'calc w=1/[\s^2^(Fo^2^)+(0.0706P)^2^+0.9171P] where P=(Fo^2^+2Fc^2^)/3'
_refine_ls_weighting_scheme calc
_refine_ls_wR_factor_gt 0.1219
_refine_ls_wR_factor_ref 0.1283
_reflns_number_gt 2319
_reflns_number_total 2719
_reflns_threshold_expression >2sigma(I)
_cod_data_source_file c5nj00330j2.cif
_cod_data_source_block 2
_cod_depositor_comments
;
The following automatic conversions were performed:

'_symmetry_cell_setting' value 'Triclinic' changed to 'triclinic'
according to
/usr/data/users/saulius/crontab/automatic-downloads/rss-feeds/RSC/lib/dictionaries/cif_core.dic
dictionary named 'cif_core.dic' version 2.4.2 from 2011-04-26.

Automatic conversion script
Id: cif_fix_values 3008 2015-01-20 13:52:24Z robertas 

 Adding full bibliography for 7054673--7054675.cif.
;
_cod_original_sg_symbol_H-M 'P-1   '
_cod_database_code 7054674

loop_
_symmetry_equiv_pos_as_xyz
'x, y, z'
'-x, -y, -z'

loop_
_atom_site_label
_atom_site_type_symbol
_atom_site_fract_x
_atom_site_fract_y
_atom_site_fract_z
_atom_site_U_iso_or_equiv
_atom_site_adp_type
_atom_site_occupancy
_atom_site_symmetry_multiplicity
_atom_site_calc_flag
_atom_site_refinement_flags
C1 C 0.3089(6) 0.4929(6) 0.1281(3) 0.0393(10) Uani 1 1 d .
C2 C 0.2383(7) 0.6671(6) 0.1158(3) 0.0468(11) Uani 1 1 d .
C3 C 0.1623(8) 0.7522(8) 0.0211(4) 0.0658(17) Uani 1 1 d .
H3 H 0.1149 0.8683 0.0127 0.079 Uiso 1 1 calc R
C4 C 0.1556(8) 0.6686(10) -0.0606(4) 0.0736(19) Uani 1 1 d .
H4 H 0.1056 0.7278 -0.1241 0.088 Uiso 1 1 calc R
C5 C 0.2216(9) 0.4999(10) -0.0492(4) 0.0704(18) Uani 1 1 d .
H5 H 0.2163 0.4435 -0.1049 0.085 Uiso 1 1 calc R
C6 C 0.2974(7) 0.4099(7) 0.0455(4) 0.0515(12) Uani 1 1 d .
H6 H 0.3404 0.2939 0.0531 0.062 Uiso 1 1 calc R
C10 C -0.1383(6) 0.4397(5) 0.4259(3) 0.0341(9) Uani 1 1 d .
C11 C 0.5207(6) 0.2602(5) 0.2312(3) 0.0397(10) Uani 1 1 d .
H11 H 0.5694 0.2132 0.1721 0.048 Uiso 1 1 calc R
C12 C 0.5932(6) 0.1727(5) 0.3328(4) 0.0397(10) Uani 1 1 d .
C13 C 0.7434(7) 0.0213(6) 0.3478(5) 0.0539(13) Uani 1 1 d .
H13 H 0.8002 -0.0331 0.2924 0.065 Uiso 1 1 calc R
C14 C 0.8068(8) -0.0470(7) 0.4472(5) 0.0614(15) Uani 1 1 d .
H14 H 0.9073 -0.1490 0.4599 0.074 Uiso 1 1 calc R
C15 C 0.7204(8) 0.0368(7) 0.5273(4) 0.0589(15) Uani 1 1 d .
H15 H 0.7627 -0.0077 0.5946 0.071 Uiso 1 1 calc R
C16 C 0.5695(7) 0.1887(6) 0.5073(4) 0.0480(12) Uani 1 1 d .
H16 H 0.5120 0.2457 0.5617 0.058 Uiso 1 1 calc R
N1 N 0.3876(5) 0.4039(4) 0.2261(3) 0.0336(7) Uani 1 1 d .
N3 N 0.5055(5) 0.2544(4) 0.4113(3) 0.0367(8) Uani 1 1 d .
N10 N 0.2216(6) 0.5213(5) 0.5015(3) 0.0458(9) Uani 1 1 d .
O11 O 0.1694(7) 0.7056(4) 0.3070(3) 0.0700(12) Uani 1 1 d .
O12 O 0.1325(9) 0.9502(6) 0.1880(4) 0.1024(16) Uani 1 1 d U
O13 O 0.4592(9) 0.7511(6) 0.2372(3) 0.0883(15) Uani 1 1 d .
S1 S 0.2532(3) 0.78013(15) 0.21840(11) 0.0721(5) Uani 1 1 d .
S2 S -0.02008(18) 0.38028(18) 0.32367(9) 0.0504(3) Uani 1 1 d .
Cu1 Cu 0.29307(8) 0.47004(6) 0.36383(4) 0.0391(2) Uani 1 1 d .

loop_
_atom_site_aniso_label
_atom_site_aniso_U_11
_atom_site_aniso_U_22
_atom_site_aniso_U_33
_atom_site_aniso_U_23
_atom_site_aniso_U_13
_atom_site_aniso_U_12
C1 0.035(2) 0.049(2) 0.025(2) -0.0005(18) 0.0078(17) -0.0030(19)
C2 0.042(2) 0.048(3) 0.033(2) 0.003(2) 0.0138(19) 0.005(2)
C3 0.049(3) 0.074(4) 0.047(3) 0.024(3) 0.014(2) 0.005(3)
C4 0.051(3) 0.123(6) 0.035(3) 0.020(3) -0.002(2) -0.023(4)
C5 0.062(3) 0.126(6) 0.031(3) -0.007(3) 0.000(2) -0.041(4)
C6 0.049(3) 0.072(3) 0.034(2) -0.013(2) 0.005(2) -0.019(3)
C10 0.041(2) 0.034(2) 0.027(2) -0.0018(16) -0.0019(17) -0.0129(18)
C11 0.036(2) 0.042(2) 0.036(2) -0.0079(18) 0.0100(18) -0.0051(19)
C12 0.030(2) 0.037(2) 0.049(3) 0.0024(19) 0.0029(18) -0.0090(18)
C13 0.039(2) 0.039(2) 0.075(4) 0.004(2) 0.001(2) -0.005(2)
C14 0.043(3) 0.047(3) 0.086(4) 0.020(3) -0.014(3) -0.014(2)
C15 0.055(3) 0.061(3) 0.063(4) 0.027(3) -0.030(3) -0.032(3)
C16 0.052(3) 0.054(3) 0.043(3) 0.010(2) -0.013(2) -0.030(2)
N1 0.0361(18) 0.0323(17) 0.0263(17) -0.0042(14) 0.0048(14) -0.0030(15)
N3 0.0362(18) 0.0393(19) 0.0350(19) 0.0058(15) -0.0032(15) -0.0164(16)
N10 0.060(2) 0.055(2) 0.0277(19) -0.0121(17) 0.0122(17) -0.025(2)
O11 0.111(3) 0.0351(18) 0.042(2) -0.0023(15) 0.036(2) 0.0030(19)
O12 0.137(3) 0.057(2) 0.085(3) -0.0009(19) 0.041(2) 0.001(2)
O13 0.138(5) 0.087(3) 0.062(3) -0.028(2) 0.035(3) -0.061(3)
S1 0.1244(15) 0.0300(6) 0.0434(8) -0.0013(5) 0.0379(8) -0.0031(7)
S2 0.0478(7) 0.0741(9) 0.0292(6) -0.0219(6) 0.0055(5) -0.0150(6)
Cu1 0.0544(4) 0.0343(3) 0.0232(3) -0.0046(2) 0.0082(2) -0.0076(2)

loop_
_atom_type_symbol
_atom_type_description
_atom_type_scat_dispersion_real
_atom_type_scat_dispersion_imag
_atom_type_scat_source
C C 0.0033 0.0016 'International Tables Vol C Tables 4.2.6.8 and 6.1.1.4'
H H 0.0000 0.0000 'International Tables Vol C Tables 4.2.6.8 and 6.1.1.4'
N N 0.0061 0.0033 'International Tables Vol C Tables 4.2.6.8 and 6.1.1.4'
O O 0.0106 0.0060 'International Tables Vol C Tables 4.2.6.8 and 6.1.1.4'
S S 0.1246 0.1234 'International Tables Vol C Tables 4.2.6.8 and 6.1.1.4'
Cu Cu 0.3201 1.2651 'International Tables Vol C Tables 4.2.6.8 and 6.1.1.4'

loop_
_geom_angle_atom_site_label_1
_geom_angle_atom_site_label_2
_geom_angle_atom_site_label_3
_geom_angle
_geom_angle_site_symmetry_1
C6 C1 C2 119.0(4) .
C6 C1 N1 121.3(4) .
C2 C1 N1 119.6(4) .
C3 C2 C1 119.3(5) .
C3 C2 S1 119.7(4) .
C1 C2 S1 121.0(3) .
C4 C3 C2 121.0(6) .
C4 C3 H3 119.5 .
C2 C3 H3 119.5 .
C5 C4 C3 120.2(5) .
C5 C4 H4 119.9 .
C3 C4 H4 119.9 .
C4 C5 C6 120.4(6) .
C4 C5 H5 119.8 .
C6 C5 H5 119.8 .
C1 C6 C5 120.1(6) .
C1 C6 H6 120.0 .
C5 C6 H6 120.0 .
N10 C10 S2 178.8(4) 2_566
N1 C11 C12 117.8(4) .
N1 C11 H11 121.1 .
C12 C11 H11 121.1 .
N3 C12 C13 122.6(4) .
N3 C12 C11 114.4(4) .
C13 C12 C11 123.0(5) .
C14 C13 C12 118.2(5) .
C14 C13 H13 120.9 .
C12 C13 H13 120.9 .
C15 C14 C13 119.5(5) .
C15 C14 H14 120.3 .
C13 C14 H14 120.3 .
C14 C15 C16 119.6(5) .
C14 C15 H15 120.2 .
C16 C15 H15 120.2 .
N3 C16 C15 121.2(5) .
N3 C16 H16 119.4 .
C15 C16 H16 119.4 .
C11 N1 C1 119.8(4) .
C11 N1 Cu1 113.4(3) .
C1 N1 Cu1 126.5(3) .
C16 N3 C12 118.9(4) .
C16 N3 Cu1 128.3(4) .
C12 N3 Cu1 112.8(3) .
C10 N10 Cu1 164.9(4) 2_566
S1 O11 Cu1 120.8(2) .
O12 S1 O13 116.3(3) .
O12 S1 O11 110.4(3) .
O13 S1 O11 111.1(3) .
O12 S1 C2 106.6(3) .
O13 S1 C2 106.4(2) .
O11 S1 C2 105.2(2) .
C10 S2 Cu1 96.69(15) .
N10 Cu1 O11 91.37(16) .
N10 Cu1 N3 94.26(16) .
O11 Cu1 N3 158.99(17) .
N10 Cu1 N1 175.40(16) .
O11 Cu1 N1 92.23(13) .
N3 Cu1 N1 81.37(14) .
N10 Cu1 S2 95.79(12) .
O11 Cu1 S2 95.00(15) .
N3 Cu1 S2 104.52(10) .
N1 Cu1 S2 86.75(10) .

loop_
_geom_bond_atom_site_label_1
_geom_bond_atom_site_label_2
_geom_bond_distance
_geom_bond_site_symmetry_2
C1 C6 1.382(7) .
C1 C2 1.396(7) .
C1 N1 1.431(5) .
C2 C3 1.381(7) .
C2 S1 1.773(5) .
C3 C4 1.367(10) .
C3 H3 0.9300 .
C4 C5 1.352(10) .
C4 H4 0.9300 .
C5 C6 1.393(7) .
C5 H5 0.9300 .
C6 H6 0.9300 .
C10 N10 1.147(6) 2_566
C10 S2 1.629(4) .
C11 N1 1.281(5) .
C11 C12 1.457(6) .
C11 H11 0.9300 .
C12 N3 1.350(6) .
C12 C13 1.381(6) .
C13 C14 1.380(8) .
C13 H13 0.9300 .
C14 C15 1.373(9) .
C14 H14 0.9300 .
C15 C16 1.390(7) .
C15 H15 0.9300 .
C16 N3 1.337(6) .
C16 H16 0.9300 .
N1 Cu1 2.007(3) .
N3 Cu1 2.003(3) .
N10 C10 1.147(6) 2_566
N10 Cu1 1.937(4) .
O11 S1 1.484(4) .
O11 Cu1 1.969(3) .
O12 S1 1.437(5) .
O13 S1 1.447(6) .
S2 Cu1 2.7006(14) .

loop_
_platon_squeeze_void_nr
_platon_squeeze_void_average_x
_platon_squeeze_void_average_y
_platon_squeeze_void_average_z
_platon_squeeze_void_volume
_platon_squeeze_void_count_electrons
_platon_squeeze_void_content
1 0.500 0.000 1.000 57 18 ' '
